data_7249202
loop_
_publ_author_name
'Jabeur, Wiem'
'Korb, Marcus'
'Hamdi, Mohamed'
'Holub, Mariia'
'Princ\'ik, D\'avid'
'Zele\<n\'ak, Vladim\'ir'
'Sanchez-Coronilla, Antonio'
'Shalash, Marwan'
'\<Ci\<zm\'ar, Erik'
'Na\"ili, Houcine'

_publ_section_title
;
 Structural, optical and magnetic properties of a new metal--organic
 CoII-based complex
;
_journal_issue 34
_journal_name_full 'RSC Advances'
_journal_page_first 25048
_journal_page_last 25061
_journal_paper_doi 10.1039/D4RA02149E
_journal_volume 14
_journal_year 2024
_chemical_formula_moiety 'C10 H14 Cl4 Co N6, 2(C5 H8 N3)'
_chemical_formula_sum 'C20 H30 Cl4 Co N12'
_chemical_formula_weight 639.29
_space_group_crystal_system triclinic
_space_group_IT_number 2
_space_group_name_Hall '-P 1'
_space_group_name_H-M_alt 'P -1'
_atom_sites_solution_hydrogens mixed
_audit_creation_method SHELXL-2013
_audit_update_record
;
2021-03-29 deposited with the CCDC.	2024-06-04 downloaded from the CCDC.
;
_cell_angle_alpha 106.884(10)
_cell_angle_beta 97.904(9)
_cell_angle_gamma 110.288(9)
_cell_formula_units_Z 1
_cell_length_a 7.6349(7)
_cell_length_b 8.9698(10)
_cell_length_c 11.0037(12)
_cell_measurement_reflns_used 1812
_cell_measurement_temperature 125.8(3)
_cell_measurement_theta_max 27.8180
_cell_measurement_theta_min 3.6950
_cell_volume 652.10(14)
_computing_cell_refinement 'CrysAlisPro 1.171.38.41l (Rigaku OD, 2015)'
_computing_data_collection 'CrysAlisPro 1.171.38.41l (Rigaku OD, 2015)'
_computing_data_reduction 'CrysAlisPro 1.171.38.41l (Rigaku OD, 2015)'
_computing_structure_refinement 'SHELXL-2013 (Sheldrick, 2013)'
_computing_structure_solution 'SHELXS-2013 (Sheldrick, 2013)'
_diffrn_ambient_temperature 125.8(3)
_diffrn_measured_fraction_theta_full 0.994
_diffrn_measured_fraction_theta_max 0.994
_diffrn_measurement_device_type 'oxford gemini s'
_diffrn_measurement_method '\w scans'
_diffrn_radiation_type MoK\a
_diffrn_radiation_wavelength 0.71073
_diffrn_reflns_av_R_equivalents 0.0371
_diffrn_reflns_av_unetI/netI 0.0573
_diffrn_reflns_Laue_measured_fraction_full 0.994
_diffrn_reflns_Laue_measured_fraction_max 0.994
_diffrn_reflns_limit_h_max 9
_diffrn_reflns_limit_h_min -8
_diffrn_reflns_limit_k_max 10
_diffrn_reflns_limit_k_min -10
_diffrn_reflns_limit_l_max 13
_diffrn_reflns_limit_l_min -13
_diffrn_reflns_number 4142
_diffrn_reflns_point_group_measured_fraction_full 0.994
_diffrn_reflns_point_group_measured_fraction_max 0.994
_diffrn_reflns_theta_full 25.000
_diffrn_reflns_theta_max 24.994
_diffrn_reflns_theta_min 2.950
_exptl_absorpt_coefficient_mu 1.105
_exptl_absorpt_correction_T_max 1.00000
_exptl_absorpt_correction_T_min 0.75630
_exptl_absorpt_correction_type multi-scan
_exptl_absorpt_process_details
;
CrysAlisPro 1.171.38.41l (Rigaku Oxford Diffraction, 2015)
Empirical absorption correction using spherical harmonics,
 implemented in SCALE3 ABSPACK scaling algorithm.
;
_exptl_crystal_colour 'pale red'
_exptl_crystal_density_diffrn 1.628
_exptl_crystal_description block
_exptl_crystal_F_000 329
_exptl_crystal_size_max 0.3
_exptl_crystal_size_mid 0.3
_exptl_crystal_size_min 0.3
_refine_diff_density_max 1.532
_refine_diff_density_min -0.891
_refine_diff_density_rms 0.158
_refine_ls_extinction_method none
_refine_ls_goodness_of_fit_ref 1.044
_refine_ls_hydrogen_treatment mixed
_refine_ls_matrix_type full
_refine_ls_number_parameters 191
_refine_ls_number_reflns 2278
_refine_ls_number_restraints 5
_refine_ls_restrained_S_all 1.043
_refine_ls_R_factor_all 0.0671
_refine_ls_R_factor_gt 0.0591
_refine_ls_shift/su_max 0.000
_refine_ls_shift/su_mean 0.000
_refine_ls_structure_factor_coef Fsqd
_refine_ls_weighting_details 'w=1/[\s^2^(Fo^2^)+(0.1072P)^2^] where P=(Fo^2^+2Fc^2^)/3'
_refine_ls_weighting_scheme calc
_refine_ls_wR_factor_gt 0.1528
_refine_ls_wR_factor_ref 0.1606
_reflns_Friedel_coverage 0.000
_reflns_number_gt 1958
_reflns_number_total 2278
_reflns_threshold_expression 'I > 2\s(I)'
_cod_data_source_file d4ra02149e2.cif
_cod_data_source_block NH-J4
_cod_original_cell_volume 652.10(13)
_cod_database_code 7249202
_shelx_space_group_comment
;
The symmetry employed for this shelxl refinement is uniquely defined
by the following loop, which should always be used as a source of
symmetry information in preference to the above space-group names.
They are only intended as comments.
;
_oxdiff_exptl_absorpt_empirical_full_min 0.777
_oxdiff_exptl_absorpt_empirical_full_max 1.175
_oxdiff_exptl_absorpt_empirical_details
;
Empirical correction (ABSPACK) includes:
- Absorption correction using spherical harmonics
- Frame scaling
;
_shelxl_version_number 2013-4

loop_
_space_group_symop_operation_xyz
'x, y, z'
'-x, -y, -z'

loop_
_atom_site_label
_atom_site_type_symbol
_atom_site_fract_x
_atom_site_fract_y
_atom_site_fract_z
_atom_site_U_iso_or_equiv
_atom_site_adp_type
_atom_site_occupancy
_atom_site_site_symmetry_order
_atom_site_calc_flag
_atom_site_refinement_flags_posn
_atom_site_refinement_flags_adp
_atom_site_refinement_flags_occupancy
_atom_site_disorder_assembly
_atom_site_disorder_group
C1 C 0.9478(5) 1.0948(5) -0.2689(4) 0.0149(8) Uani 1 1 d . . . . .
C2 C 1.1771(5) 1.3045(5) -0.0838(4) 0.0157(8) Uani 1 1 d . . . . .
H2 H 1.2361 1.3471 0.0060 0.019 Uiso 1 1 calc R U . . .
C3 C 1.2386(5) 1.4074(5) -0.1532(4) 0.0184(9) Uani 1 1 d . . . . .
H3 H 1.3381 1.5159 -0.1126 0.022 Uiso 1 1 calc R U . . .
C4 C 1.1464(5) 1.3438(5) -0.2873(4) 0.0159(8) Uani 1 1 d . . . . .
C5 C 1.2021(6) 1.4440(5) -0.3731(4) 0.0214(9) Uani 1 1 d . . . . .
H5A H 1.2079 1.3714 -0.4546 0.032 Uiso 1 1 calc R U . . .
H5B H 1.3268 1.5367 -0.3294 0.032 Uiso 1 1 calc R U . . .
H5C H 1.1077 1.4884 -0.3907 0.032 Uiso 1 1 calc R U . . .
C6 C 0.6459(5) 0.9617(5) 0.3188(4) 0.0159(8) Uani 1 1 d . . . . .
C7 C 0.3822(6) 0.7885(5) 0.1297(4) 0.0196(9) Uani 1 1 d . . . . .
H70 H 0.3179 0.7681 0.0445 0.024 Uiso 1 1 calc R U . . .
C8 C 0.3059(6) 0.6830(5) 0.1924(4) 0.0198(9) Uani 1 1 d . . . . .
H71 H 0.1889 0.5881 0.1515 0.024 Uiso 1 1 calc R U . . .
C9 C 0.4099(5) 0.7212(5) 0.3231(4) 0.0176(9) Uani 1 1 d . . . . .
C10 C 0.3375(6) 0.6074(6) 0.3958(4) 0.0240(10) Uani 1 1 d . . . . .
H72A H 0.4410 0.6303 0.4683 0.036 Uiso 1 1 calc R U . . .
H72B H 0.2902 0.4907 0.3377 0.036 Uiso 1 1 calc R U . . .
H72C H 0.2344 0.6277 0.4286 0.036 Uiso 1 1 calc R U . . .
Co1 Co 1.0000 1.0000 0.0000 0.0137(3) Uani 1 2 d S . P . .
N1 N 1.0357(4) 1.1443(4) -0.1375(3) 0.0155(7) Uani 1 1 d . . . . .
N2 N 0.8004(5) 0.9420(4) -0.3279(3) 0.0180(7) Uani 1 1 d D . . . .
N3 N 1.0009(4) 1.1879(4) -0.3444(3) 0.0157(7) Uani 1 1 d . . . . .
N4 N 0.5534(5) 0.9245(4) 0.1924(3) 0.0176(7) Uani 1 1 d D . . . .
N5 N 0.8065(5) 1.1015(5) 0.3787(3) 0.0190(8) Uani 1 1 d D . . . .
N6 N 0.5741(4) 0.8593(4) 0.3845(3) 0.0164(7) Uani 1 1 d . . . . .
Cl1 Cl 0.64092(12) 0.84672(12) -0.09995(9) 0.0169(3) Uani 1 1 d . . . . .
Cl2 Cl 0.94171(12) 1.22828(12) 0.15122(9) 0.0172(3) Uani 1 1 d . . . . .
H2NA H 0.740(10) 0.901(9) -0.4161(19) 0.09(2) Uiso 1 1 d D . . . .
H2NB H 0.758(5) 0.876(4) -0.279(3) 0.008(9) Uiso 1 1 d D . . . .
H4N H 0.607(6) 0.987(5) 0.144(4) 0.034(13) Uiso 1 1 d D . . . .
H5NA H 0.862(5) 1.166(4) 0.332(3) 0.004(9) Uiso 1 1 d D . . . .
H5NB H 0.859(6) 1.111(6) 0.462(2) 0.035(13) Uiso 1 1 d D . . . .

loop_
_atom_site_aniso_label
_atom_site_aniso_U_11
_atom_site_aniso_U_22
_atom_site_aniso_U_33
_atom_site_aniso_U_23
_atom_site_aniso_U_13
_atom_site_aniso_U_12
C1 0.0104(18) 0.020(2) 0.0165(19) 0.0056(17) 0.0064(15) 0.0089(16)
C2 0.0118(18) 0.017(2) 0.0189(19) 0.0036(17) 0.0032(15) 0.0089(16)
C3 0.0139(18) 0.019(2) 0.021(2) 0.0060(17) 0.0057(16) 0.0064(17)
C4 0.0135(18) 0.019(2) 0.023(2) 0.0094(18) 0.0096(16) 0.0123(17)
C5 0.017(2) 0.023(2) 0.022(2) 0.0078(18) 0.0072(16) 0.0061(18)
C6 0.0163(19) 0.021(2) 0.0184(19) 0.0083(17) 0.0099(15) 0.0136(17)
C7 0.0175(19) 0.027(2) 0.0178(19) 0.0056(18) 0.0025(16) 0.0151(18)
C8 0.0152(19) 0.024(2) 0.023(2) 0.0069(19) 0.0077(16) 0.0118(18)
C9 0.0133(18) 0.023(2) 0.018(2) 0.0035(18) 0.0065(16) 0.0116(17)
C10 0.017(2) 0.030(2) 0.025(2) 0.010(2) 0.0073(17) 0.0077(18)
Co1 0.0106(4) 0.0180(5) 0.0141(4) 0.0064(3) 0.0043(3) 0.0069(3)
N1 0.0132(15) 0.0215(18) 0.0158(16) 0.0065(14) 0.0066(13) 0.0108(14)
N2 0.0191(17) 0.0224(19) 0.0135(17) 0.0108(15) 0.0047(14) 0.0059(15)
N3 0.0141(15) 0.0188(18) 0.0203(17) 0.0084(15) 0.0093(13) 0.0107(14)
N4 0.0227(17) 0.0232(19) 0.0151(17) 0.0110(15) 0.0063(14) 0.0148(16)
N5 0.0194(17) 0.024(2) 0.0165(17) 0.0124(15) 0.0069(14) 0.0077(15)
N6 0.0142(16) 0.0228(19) 0.0186(17) 0.0090(15) 0.0082(13) 0.0121(15)
Cl1 0.0118(5) 0.0232(6) 0.0188(5) 0.0108(4) 0.0045(4) 0.0080(4)
Cl2 0.0169(5) 0.0203(6) 0.0173(5) 0.0072(4) 0.0072(4) 0.0097(4)

loop_
_atom_type_symbol
_atom_type_description
_atom_type_scat_dispersion_real
_atom_type_scat_dispersion_imag
_atom_type_scat_source
C C 0.0033 0.0016 'International Tables Vol C Tables 4.2.6.8 and 6.1.1.4'
H H 0.0000 0.0000 'International Tables Vol C Tables 4.2.6.8 and 6.1.1.4'
Co Co 0.3494 0.9721 'International Tables Vol C Tables 4.2.6.8 and 6.1.1.4'
N N 0.0061 0.0033 'International Tables Vol C Tables 4.2.6.8 and 6.1.1.4'
Cl Cl 0.1484 0.1585 'International Tables Vol C Tables 4.2.6.8 and 6.1.1.4'

loop_
_geom_angle_atom_site_label_1
_geom_angle_atom_site_label_2
_geom_angle_atom_site_label_3
_geom_angle
_geom_angle_site_symmetry_1
_geom_angle_site_symmetry_3
_geom_angle_publ_flag
N2 C1 N3 116.8(3) . . ?
N2 C1 N1 118.2(4) . . ?
N3 C1 N1 125.0(3) . . ?
N1 C2 C3 124.2(4) . . ?
N1 C2 H2 117.9 . . ?
C3 C2 H2 117.9 . . ?
C2 C3 C4 117.5(4) . . ?
C2 C3 H3 121.3 . . ?
C4 C3 H3 121.3 . . ?
N3 C4 C3 120.7(4) . . ?
N3 C4 C5 117.0(3) . . ?
C3 C4 C5 122.2(4) . . ?
C4 C5 H5A 109.5 . . ?
C4 C5 H5B 109.5 . . ?
H5A C5 H5B 109.5 . . ?
C4 C5 H5C 109.5 . . ?
H5A C5 H5C 109.5 . . ?
H5B C5 H5C 109.5 . . ?
N5 C6 N6 119.6(3) . . ?
N5 C6 N4 119.5(4) . . ?
N6 C6 N4 120.8(4) . . ?
C8 C7 N4 119.1(3) . . ?
C8 C7 H70 120.4 . . ?
N4 C7 H70 120.4 . . ?
C7 C8 C9 118.0(4) . . ?
C7 C8 H71 121.0 . . ?
C9 C8 H71 121.0 . . ?
N6 C9 C8 121.8(4) . . ?
N6 C9 C10 117.5(3) . . ?
C8 C9 C10 120.7(4) . . ?
C9 C10 H72A 109.5 . . ?
C9 C10 H72B 109.5 . . ?
H72A C10 H72B 109.5 . . ?
C9 C10 H72C 109.5 . . ?
H72A C10 H72C 109.5 . . ?
H72B C10 H72C 109.5 . . ?
N1 Co1 N1 180.0 . 2_775 ?
N1 Co1 Cl2 88.57(8) . . ?
N1 Co1 Cl2 91.43(8) 2_775 . ?
N1 Co1 Cl2 91.43(8) . 2_775 ?
N1 Co1 Cl2 88.57(8) 2_775 2_775 ?
Cl2 Co1 Cl2 180.00(4) . 2_775 ?
N1 Co1 Cl1 87.74(8) . 2_775 ?
N1 Co1 Cl1 92.26(8) 2_775 2_775 ?
Cl2 Co1 Cl1 91.75(3) . 2_775 ?
Cl2 Co1 Cl1 88.25(3) 2_775 2_775 ?
N1 Co1 Cl1 92.26(8) . . ?
N1 Co1 Cl1 87.74(8) 2_775 . ?
Cl2 Co1 Cl1 88.25(3) . . ?
Cl2 Co1 Cl1 91.75(3) 2_775 . ?
Cl1 Co1 Cl1 180.0 2_775 . ?
C2 N1 C1 114.3(3) . . ?
C2 N1 Co1 114.3(2) . . ?
C1 N1 Co1 131.2(3) . . ?
C1 N2 H2NA 122(5) . . ?
C1 N2 H2NB 119(2) . . ?
H2NA N2 H2NB 119(5) . . ?
C4 N3 C1 118.2(3) . . ?
C7 N4 C6 121.7(4) . . ?
C7 N4 H4N 117(3) . . ?
C6 N4 H4N 121(3) . . ?
C6 N5 H5NA 120(2) . . ?
C6 N5 H5NB 112(3) . . ?
H5NA N5 H5NB 127(4) . . ?
C9 N6 C6 118.5(3) . . ?

loop_
_geom_bond_atom_site_label_1
_geom_bond_atom_site_label_2
_geom_bond_distance
_geom_bond_site_symmetry_2
_geom_bond_publ_flag
C1 N2 1.333(5) . ?
C1 N3 1.347(5) . ?
C1 N1 1.376(5) . ?
C2 N1 1.355(5) . ?
C2 C3 1.365(6) . ?
C2 H2 0.9300 . ?
C3 C4 1.394(5) . ?
C3 H3 0.9300 . ?
C4 N3 1.343(5) . ?
C4 C5 1.490(6) . ?
C5 H5A 0.9600 . ?
C5 H5B 0.9600 . ?
C5 H5C 0.9600 . ?
C6 N5 1.320(5) . ?
C6 N6 1.346(5) . ?
C6 N4 1.357(5) . ?
C7 C8 1.349(6) . ?
C7 N4 1.352(5) . ?
C7 H70 0.9300 . ?
C8 C9 1.423(5) . ?
C8 H71 0.9300 . ?
C9 N6 1.329(5) . ?
C9 C10 1.481(6) . ?
C10 H72A 0.9600 . ?
C10 H72B 0.9600 . ?
C10 H72C 0.9600 . ?
Co1 N1 2.246(3) . ?
Co1 N1 2.246(3) 2_775 ?
Co1 Cl2 2.4528(9) . ?
Co1 Cl2 2.4528(9) 2_775 ?
Co1 Cl1 2.5088(9) 2_775 ?
Co1 Cl1 2.5089(9) . ?
N2 H2NA 0.918(10) . ?
N2 H2NB 0.917(10) . ?
N4 H4N 0.915(10) . ?
N5 H5NA 0.916(10) . ?
N5 H5NB 0.915(10) . ?

loop_
_geom_torsion_atom_site_label_1
_geom_torsion_atom_site_label_2
_geom_torsion_atom_site_label_3
_geom_torsion_atom_site_label_4
_geom_torsion
_geom_torsion_site_symmetry_1
_geom_torsion_site_symmetry_2
_geom_torsion_site_symmetry_3
_geom_torsion_site_symmetry_4
_geom_torsion_publ_flag
N1 C2 C3 C4 1.3(6) . . . . ?
C2 C3 C4 N3 1.0(5) . . . . ?
C2 C3 C4 C5 -179.5(3) . . . . ?
N4 C7 C8 C9 0.4(5) . . . . ?
C7 C8 C9 N6 2.2(5) . . . . ?
C7 C8 C9 C10 -178.0(4) . . . . ?
C3 C2 N1 C1 -3.8(5) . . . . ?
C3 C2 N1 Co1 172.2(3) . . . . ?
N2 C1 N1 C2 -176.7(3) . . . . ?
N3 C1 N1 C2 4.4(5) . . . . ?
N2 C1 N1 Co1 8.1(5) . . . . ?
N3 C1 N1 Co1 -170.8(3) . . . . ?
C3 C4 N3 C1 -0.5(5) . . . . ?
C5 C4 N3 C1 180.0(3) . . . . ?
N2 C1 N3 C4 178.7(3) . . . . ?
N1 C1 N3 C4 -2.4(5) . . . . ?
C8 C7 N4 C6 -3.0(5) . . . . ?
N5 C6 N4 C7 -175.8(4) . . . . ?
N6 C6 N4 C7 3.0(5) . . . . ?
C8 C9 N6 C6 -2.3(5) . . . . ?
C10 C9 N6 C6 177.9(3) . . . . ?
N5 C6 N6 C9 178.5(3) . . . . ?
N4 C6 N6 C9 -0.3(5) . . . . ?
